data_4345140
loop_
_publ_author_name
'Riedl, Christoph A.'
'Flocke, Lea S.'
'Hejl, Michaela'
'Roller, Alexander'
'Klose, Matthias H. M.'
'Jakupec, Michael A.'
'Kandioller, Wolfgang'
'Keppler, Bernhard K.'

_publ_section_title
;
 Introducing the 4-Phenyl-1,2,3-Triazole Moiety as a Versatile Scaffold
 for the Development of Cytotoxic Ruthenium(II) and Osmium(II) Arene
 Cyclometalates.
;
_journal_issue 1
_journal_name_full 'Inorganic chemistry'
_journal_page_first 528
_journal_page_last 541
_journal_paper_doi 10.1021/acs.inorgchem.6b02430
_journal_volume 56
_journal_year 2017
_chemical_formula_moiety 'C21 H24 Cl N3 O2 Ru'
_chemical_formula_sum 'C21 H24 Cl N3 O2 Ru'
_chemical_formula_weight 486.95
_chemical_name_systematic
;
[Chlorido(methyl-2''-(4-(2'-kC)-phenyl-(3-kN)-1,2,3-triazol-1-yl)acetato) 
(n6-p-cymene)ruthenium(II)]
;
_space_group_crystal_system triclinic
_space_group_IT_number 2
_space_group_name_Hall '-P 1'
_space_group_name_H-M_alt 'P -1'
_symmetry_space_group_name_Hall '-P 1'
_symmetry_space_group_name_H-M 'P -1'
_atom_sites_solution_hydrogens geom
_atom_sites_solution_primary direct
_audit_creation_date 2016-02-22
_audit_creation_method
;
Olex2 1.2
(compiled 2016.02.19 svn.r3266 for OlexSys, GUI svn.r5155)
;
_cell_angle_alpha 71.6070(10)
_cell_angle_beta 72.9617(14)
_cell_angle_gamma 88.0034(10)
_cell_formula_units_Z 2
_cell_length_a 9.8442(3)
_cell_length_b 9.9364(3)
_cell_length_c 11.6969(5)
_cell_measurement_reflns_used 9917
_cell_measurement_temperature 100.0
_cell_measurement_theta_max 30.110
_cell_measurement_theta_min 2.433
_cell_volume 1035.95(6)
_computing_cell_refinement 'APEX2 v2013.6-2'
_computing_data_collection 'APEX2 v2013.6-2'
_computing_data_reduction 'APEX2 v2013.6-2'
_computing_molecular_graphics 'Olex2 (Dolomanov et al., 2009)'
_computing_publication_material 'Olex2 (Dolomanov et al., 2009)'
_computing_structure_refinement 'XL (Sheldrick, 2008)'
_computing_structure_solution 'ShelXS (Sheldrick, 2008)'
_diffrn_ambient_temperature 100.0
_diffrn_measured_fraction_theta_full 1.000
_diffrn_measured_fraction_theta_max 0.999
_diffrn_measurement_device_type 'Bruker D8 Venture'
_diffrn_measurement_method '\f and \w scans'
_diffrn_radiation_type MoK\a
_diffrn_radiation_wavelength 0.71073
_diffrn_reflns_av_R_equivalents 0.0224
_diffrn_reflns_av_unetI/netI 0.0199
_diffrn_reflns_Laue_measured_fraction_full 1.000
_diffrn_reflns_Laue_measured_fraction_max 0.999
_diffrn_reflns_limit_h_max 13
_diffrn_reflns_limit_h_min -13
_diffrn_reflns_limit_k_max 13
_diffrn_reflns_limit_k_min -14
_diffrn_reflns_limit_l_max 16
_diffrn_reflns_limit_l_min -16
_diffrn_reflns_number 28312
_diffrn_reflns_point_group_measured_fraction_full 1.000
_diffrn_reflns_point_group_measured_fraction_max 0.999
_diffrn_reflns_theta_full 25.242
_diffrn_reflns_theta_max 30.114
_diffrn_reflns_theta_min 1.922
_diffrn_source 'INCOATEC microfocus sealed tube'
_diffrn_standards_number 0
_exptl_absorpt_coefficient_mu 0.907
_exptl_absorpt_correction_T_max 0.7460
_exptl_absorpt_correction_T_min 0.7149
_exptl_absorpt_correction_type multi-scan
_exptl_absorpt_process_details
;
SADABS-2012/1 (Bruker,2012) was used for absorption correction. 
wR2(int) was 0.0556 before and 0.0327 after correction. 
The Ratio of minimum to maximum transmission is 0.9583. 
The \l/2 correction factor is 0.0015.
;
_exptl_crystal_colour 'clear orange'
_exptl_crystal_colour_lustre clear
_exptl_crystal_colour_primary orange
_exptl_crystal_density_diffrn 1.561
_exptl_crystal_description block
_exptl_crystal_F_000 496
_exptl_crystal_size_max 0.322
_exptl_crystal_size_mid 0.249
_exptl_crystal_size_min 0.215
_refine_diff_density_max 0.519
_refine_diff_density_min -0.601
_refine_diff_density_rms 0.081
_refine_ls_extinction_method none
_refine_ls_goodness_of_fit_ref 1.062
_refine_ls_hydrogen_treatment constr
_refine_ls_matrix_type full
_refine_ls_number_parameters 257
_refine_ls_number_reflns 6090
_refine_ls_number_restraints 0
_refine_ls_restrained_S_all 1.062
_refine_ls_R_factor_all 0.0215
_refine_ls_R_factor_gt 0.0193
_refine_ls_shift/su_max 0.001
_refine_ls_shift/su_mean 0.000
_refine_ls_structure_factor_coef Fsqd
_refine_ls_weighting_details 'w=1/[\s^2^(Fo^2^)+(0.0222P)^2^+0.5922P] where P=(Fo^2^+2Fc^2^)/3'
_refine_ls_weighting_scheme calc
_refine_ls_wR_factor_gt 0.0474
_refine_ls_wR_factor_ref 0.0480
_reflns_Friedel_coverage 0.000
_reflns_number_gt 5799
_reflns_number_total 6090
_reflns_threshold_expression 'I > 2\s(I)'
_cod_data_source_file ic6b02430_si_002.cif
_cod_data_source_block chri254_p-1
_cod_original_cell_volume 1035.94(6)
_cod_database_code 4345140
_shelxl_version_number 2013-3
_shelx_space_group_comment
;
The symmetry employed for this shelxl refinement is uniquely defined
by the following loop, which should always be used as a source of
symmetry information in preference to the above space-group names.
They are only intended as comments.
;
_shelx_estimated_absorpt_t_max 0.829
_shelx_estimated_absorpt_t_min 0.759

loop_
_space_group_symop_operation_xyz
'x, y, z'
'-x, -y, -z'

loop_
_atom_site_label
_atom_site_type_symbol
_atom_site_fract_x
_atom_site_fract_y
_atom_site_fract_z
_atom_site_U_iso_or_equiv
_atom_site_adp_type
_atom_site_occupancy
_atom_site_site_symmetry_order
_atom_site_calc_flag
_atom_site_refinement_flags_posn
Ru1 Ru 0.23445(2) 0.13433(2) 0.28469(2) 0.00867(3) Uani 1 1 d .
Cl1 Cl 0.25748(3) -0.11940(3) 0.34374(3) 0.01230(6) Uani 1 1 d .
O1 O 0.29430(12) 0.34871(10) 0.79481(9) 0.0233(2) Uani 1 1 d .
O2 O 0.33206(13) 0.43242(11) 0.58508(10) 0.0255(2) Uani 1 1 d .
N3 N 0.33801(11) 0.14418(11) 0.41305(9) 0.01059(18) Uani 1 1 d .
N2 N 0.28761(11) 0.14557(11) 0.53011(10) 0.01217(19) Uani 1 1 d .
N1 N 0.40233(11) 0.16951(11) 0.56257(10) 0.01185(19) Uani 1 1 d .
C7 C 0.44678(12) 0.15194(12) 0.18056(11) 0.0109(2) Uani 1 1 d .
C8 C 0.50219(13) 0.14670(13) 0.05721(12) 0.0138(2) Uani 1 1 d .
H8 H 0.4387 0.1315 0.0143 0.017 Uiso 1 1 calc R
C9 C 0.64859(13) 0.16330(14) -0.00417(12) 0.0154(2) Uani 1 1 d .
H9 H 0.6831 0.1597 -0.0879 0.018 Uiso 1 1 calc R
C10 C 0.74429(13) 0.18499(13) 0.05646(12) 0.0149(2) Uani 1 1 d .
H10 H 0.8434 0.1986 0.0135 0.018 Uiso 1 1 calc R
C11 C 0.69399(12) 0.18662(13) 0.18047(12) 0.0127(2) Uani 1 1 d .
H11 H 0.7585 0.1991 0.2234 0.015 Uiso 1 1 calc R
C6 C 0.54734(12) 0.16959(12) 0.24086(11) 0.0104(2) Uani 1 1 d .
C4 C 0.48307(12) 0.16710(12) 0.37050(11) 0.0106(2) Uani 1 1 d .
C5 C 0.52491(13) 0.18497(13) 0.46761(11) 0.0121(2) Uani 1 1 d .
H5 H 0.6187 0.2039 0.4679 0.014 Uiso 1 1 calc R
C12 C 0.38211(13) 0.19079(13) 0.68346(11) 0.0132(2) Uani 1 1 d .
H12A H 0.4726 0.1783 0.7054 0.016 Uiso 1 1 calc R
H12B H 0.3098 0.1190 0.7498 0.016 Uiso 1 1 calc R
C13 C 0.33390(13) 0.33878(13) 0.67821(12) 0.0141(2) Uani 1 1 d .
C14 C 0.25645(19) 0.48858(16) 0.80202(15) 0.0279(3) Uani 1 1 d .
H14A H 0.2322 0.4869 0.8899 0.042 Uiso 1 1 calc GR
H14B H 0.1743 0.5161 0.7705 0.042 Uiso 1 1 calc GR
H14C H 0.3372 0.5575 0.7505 0.042 Uiso 1 1 calc GR
C15 C 0.13713(13) 0.33458(13) 0.28678(12) 0.0127(2) Uani 1 1 d .
C20 C 0.19660(13) 0.33412(13) 0.16081(12) 0.0145(2) Uani 1 1 d .
H20 H 0.2639 0.4083 0.1020 0.017 Uiso 1 1 calc R
C19 C 0.15626(13) 0.22294(14) 0.12141(12) 0.0152(2) Uani 1 1 d .
H19 H 0.1953 0.2249 0.0363 0.018 Uiso 1 1 calc R
C18 C 0.05895(13) 0.11058(13) 0.20831(12) 0.0141(2) Uani 1 1 d .
C17 C -0.00791(12) 0.11520(13) 0.33426(12) 0.0135(2) Uani 1 1 d .
H17 H -0.0782 0.0432 0.3920 0.016 Uiso 1 1 calc R
C16 C 0.03005(12) 0.22474(13) 0.37179(12) 0.0125(2) Uani 1 1 d .
H16 H -0.0155 0.2269 0.4548 0.015 Uiso 1 1 calc R
C21 C 0.17719(14) 0.44798(13) 0.33458(13) 0.0163(2) Uani 1 1 d .
H21 H 0.1682 0.4026 0.4261 0.020 Uiso 1 1 calc R
C22 C 0.32914(15) 0.51303(15) 0.26846(16) 0.0235(3) Uani 1 1 d .
H22A H 0.3501 0.5784 0.3096 0.035 Uiso 1 1 calc GR
H22B H 0.3391 0.5652 0.1797 0.035 Uiso 1 1 calc GR
H22C H 0.3958 0.4373 0.2736 0.035 Uiso 1 1 calc GR
C23 C 0.06856(16) 0.56286(15) 0.32439(15) 0.0230(3) Uani 1 1 d .
H23A H -0.0275 0.5191 0.3720 0.035 Uiso 1 1 calc GR
H23B H 0.0737 0.6082 0.2356 0.035 Uiso 1 1 calc GR
H23C H 0.0903 0.6345 0.3591 0.035 Uiso 1 1 calc GR
C24 C 0.02496(15) -0.01349(15) 0.17172(14) 0.0199(3) Uani 1 1 d .
H24A H 0.0257 -0.1021 0.2390 0.030 Uiso 1 1 calc GR
H24B H 0.0964 -0.0139 0.0933 0.030 Uiso 1 1 calc GR
H24C H -0.0694 -0.0053 0.1590 0.030 Uiso 1 1 calc GR

loop_
_atom_site_aniso_label
_atom_site_aniso_U_11
_atom_site_aniso_U_22
_atom_site_aniso_U_33
_atom_site_aniso_U_23
_atom_site_aniso_U_13
_atom_site_aniso_U_12
Ru1 0.00860(5) 0.00991(5) 0.00824(5) -0.00379(3) -0.00268(3) 0.00094(3)
Cl1 0.01294(12) 0.01091(12) 0.01413(13) -0.00403(10) -0.00564(10) 0.00126(9)
O1 0.0427(6) 0.0142(4) 0.0130(4) -0.0075(4) -0.0049(4) 0.0030(4)
O2 0.0418(6) 0.0197(5) 0.0162(5) -0.0061(4) -0.0106(4) 0.0091(4)
N3 0.0112(4) 0.0108(4) 0.0103(4) -0.0043(4) -0.0030(4) 0.0013(3)
N2 0.0126(4) 0.0142(5) 0.0113(5) -0.0058(4) -0.0040(4) 0.0006(4)
N1 0.0131(4) 0.0136(5) 0.0108(5) -0.0055(4) -0.0048(4) 0.0015(4)
C7 0.0119(5) 0.0096(5) 0.0113(5) -0.0036(4) -0.0032(4) 0.0015(4)
C8 0.0138(5) 0.0163(6) 0.0128(5) -0.0065(4) -0.0044(4) 0.0021(4)
C9 0.0155(5) 0.0176(6) 0.0115(5) -0.0056(4) -0.0010(4) 0.0031(4)
C10 0.0117(5) 0.0155(6) 0.0154(6) -0.0049(4) -0.0007(4) 0.0015(4)
C11 0.0113(5) 0.0122(5) 0.0155(6) -0.0057(4) -0.0042(4) 0.0020(4)
C6 0.0120(5) 0.0088(5) 0.0107(5) -0.0038(4) -0.0031(4) 0.0020(4)
C4 0.0112(5) 0.0094(5) 0.0119(5) -0.0040(4) -0.0040(4) 0.0018(4)
C5 0.0118(5) 0.0134(5) 0.0125(5) -0.0055(4) -0.0043(4) 0.0019(4)
C12 0.0163(5) 0.0147(5) 0.0101(5) -0.0056(4) -0.0047(4) 0.0023(4)
C13 0.0152(5) 0.0148(5) 0.0136(5) -0.0065(4) -0.0039(4) -0.0002(4)
C14 0.0479(9) 0.0167(6) 0.0212(7) -0.0112(5) -0.0079(7) 0.0053(6)
C15 0.0133(5) 0.0113(5) 0.0144(5) -0.0048(4) -0.0050(4) 0.0031(4)
C20 0.0150(5) 0.0138(5) 0.0127(5) -0.0011(4) -0.0046(4) 0.0024(4)
C19 0.0166(6) 0.0194(6) 0.0117(5) -0.0061(5) -0.0067(4) 0.0071(5)
C18 0.0127(5) 0.0172(6) 0.0177(6) -0.0088(5) -0.0096(5) 0.0058(4)
C17 0.0094(5) 0.0143(5) 0.0173(6) -0.0055(4) -0.0045(4) 0.0016(4)
C16 0.0113(5) 0.0139(5) 0.0125(5) -0.0053(4) -0.0028(4) 0.0033(4)
C21 0.0192(6) 0.0116(5) 0.0208(6) -0.0068(5) -0.0082(5) 0.0020(4)
C22 0.0205(6) 0.0142(6) 0.0370(8) -0.0075(6) -0.0108(6) -0.0005(5)
C23 0.0248(7) 0.0157(6) 0.0342(8) -0.0131(6) -0.0122(6) 0.0068(5)
C24 0.0193(6) 0.0222(6) 0.0299(7) -0.0171(6) -0.0158(5) 0.0077(5)

loop_
_atom_type_symbol
_atom_type_description
_atom_type_scat_dispersion_real
_atom_type_scat_dispersion_imag
_atom_type_scat_source
C C 0.0033 0.0016 'International Tables Vol C Tables 4.2.6.8 and 6.1.1.4'
H H 0.0000 0.0000 'International Tables Vol C Tables 4.2.6.8 and 6.1.1.4'
Cl Cl 0.1484 0.1585 'International Tables Vol C Tables 4.2.6.8 and 6.1.1.4'
N N 0.0061 0.0033 'International Tables Vol C Tables 4.2.6.8 and 6.1.1.4'
O O 0.0106 0.0060 'International Tables Vol C Tables 4.2.6.8 and 6.1.1.4'
Ru Ru -1.2594 0.8363 'International Tables Vol C Tables 4.2.6.8 and 6.1.1.4'

loop_
_geom_angle_atom_site_label_1
_geom_angle_atom_site_label_2
_geom_angle_atom_site_label_3
_geom_angle
N3 Ru1 Cl1 89.25(3)
N3 Ru1 C15 91.88(4)
N3 Ru1 C20 116.53(4)
N3 Ru1 C19 154.54(5)
N3 Ru1 C18 159.68(4)
N3 Ru1 C17 122.49(4)
N3 Ru1 C16 96.50(4)
C7 Ru1 Cl1 85.89(3)
C7 Ru1 N3 77.43(4)
C7 Ru1 C15 115.61(5)
C7 Ru1 C20 91.57(5)
C7 Ru1 C19 95.18(5)
C7 Ru1 C18 122.78(5)
C7 Ru1 C17 160.08(5)
C7 Ru1 C16 153.04(5)
C15 Ru1 Cl1 158.19(3)
C15 Ru1 C19 69.12(5)
C15 Ru1 C18 81.34(5)
C15 Ru1 C17 67.02(4)
C15 Ru1 C16 37.68(4)
C20 Ru1 Cl1 152.91(4)
C20 Ru1 C15 38.21(5)
C20 Ru1 C19 38.56(5)
C20 Ru1 C18 68.68(5)
C20 Ru1 C17 79.34(5)
C20 Ru1 C16 67.38(5)
C19 Ru1 Cl1 114.77(4)
C19 Ru1 C18 37.36(5)
C19 Ru1 C17 66.69(5)
C19 Ru1 C16 78.99(4)
C18 Ru1 Cl1 90.14(3)
C18 Ru1 C17 37.34(4)
C18 Ru1 C16 66.56(4)
C17 Ru1 Cl1 94.16(3)
C16 Ru1 Cl1 120.58(3)
C16 Ru1 C17 35.66(4)
C13 O1 C14 115.00(11)
N2 N3 Ru1 130.94(8)
N2 N3 C4 111.09(10)
C4 N3 Ru1 117.62(8)
N3 N2 N1 105.13(9)
N2 N1 C5 112.48(10)
N2 N1 C12 119.06(10)
C5 N1 C12 128.08(10)
C8 C7 Ru1 127.09(9)
C8 C7 C6 116.37(11)
C6 C7 Ru1 116.53(8)
C9 C8 C7 121.57(11)
C10 C9 C8 120.55(11)
C9 C10 C11 119.72(11)
C10 C11 C6 119.13(11)
C7 C6 C4 113.50(10)
C11 C6 C7 122.59(11)
C11 C6 C4 123.91(11)
N3 C4 C6 114.66(10)
N3 C4 C5 106.78(10)
C5 C4 C6 138.54(11)
N1 C5 C4 104.51(10)
N1 C12 C13 110.30(10)
O1 C13 C12 109.34(10)
O2 C13 O1 124.98(12)
O2 C13 C12 125.67(12)
C20 C15 Ru1 69.73(7)
C20 C15 C16 118.29(11)
C20 C15 C21 123.12(11)
C16 C15 Ru1 74.40(7)
C16 C15 C21 118.56(11)
C21 C15 Ru1 128.84(8)
C15 C20 Ru1 72.07(7)
C15 C20 C19 120.67(11)
C19 C20 Ru1 71.93(7)
C20 C19 Ru1 69.51(7)
C18 C19 Ru1 72.51(7)
C18 C19 C20 120.27(11)
C19 C18 Ru1 70.13(7)
C19 C18 C17 119.07(11)
C19 C18 C24 121.03(12)
C17 C18 Ru1 73.94(7)
C17 C18 C24 119.90(12)
C24 C18 Ru1 127.18(8)
C18 C17 Ru1 68.72(7)
C16 C17 Ru1 71.55(7)
C16 C17 C18 120.35(11)
C15 C16 Ru1 67.92(6)
C17 C16 Ru1 72.79(7)
C17 C16 C15 121.08(11)
C15 C21 C22 114.22(11)
C15 C21 C23 108.56(11)
C22 C21 C23 111.16(11)

loop_
_geom_bond_atom_site_label_1
_geom_bond_atom_site_label_2
_geom_bond_distance
Ru1 Cl1 2.4161(3)
Ru1 N3 2.0736(10)
Ru1 C7 2.0694(12)
Ru1 C15 2.1821(12)
Ru1 C20 2.1515(12)
Ru1 C19 2.1836(12)
Ru1 C18 2.2146(12)
Ru1 C17 2.2838(12)
Ru1 C16 2.2680(12)
O1 C13 1.3389(15)
O1 C14 1.4481(17)
O2 C13 1.1931(16)
N3 N2 1.3170(14)
N3 C4 1.3687(15)
N2 N1 1.3429(14)
N1 C5 1.3540(15)
N1 C12 1.4507(15)
C7 C8 1.4022(16)
C7 C6 1.4169(16)
C8 C9 1.3983(17)
C9 C10 1.3924(18)
C10 C11 1.3939(17)
C11 C6 1.3985(16)
C6 C4 1.4545(16)
C4 C5 1.3776(16)
C12 C13 1.5174(17)
C15 C20 1.4186(17)
C15 C16 1.4394(17)
C15 C21 1.5150(17)
C20 C19 1.4316(18)
C19 C18 1.4090(18)
C18 C17 1.4416(17)
C18 C24 1.5035(17)
C17 C16 1.3940(17)
C21 C22 1.5257(19)
C21 C23 1.5377(18)

loop_
_geom_torsion_atom_site_label_1
_geom_torsion_atom_site_label_2
_geom_torsion_atom_site_label_3
_geom_torsion_atom_site_label_4
_geom_torsion
Ru1 N3 N2 N1 -173.05(8)
Ru1 N3 C4 C6 -5.03(13)
Ru1 N3 C4 C5 173.50(8)
Ru1 C7 C8 C9 178.51(9)
Ru1 C7 C6 C11 -178.26(9)
Ru1 C7 C6 C4 2.17(13)
Ru1 C15 C20 C19 55.19(10)
Ru1 C15 C16 C17 -51.87(11)
Ru1 C15 C21 C22 59.71(15)
Ru1 C15 C21 C23 -175.64(10)
Ru1 C20 C19 C18 53.87(10)
Ru1 C19 C18 C17 57.48(10)
Ru1 C19 C18 C24 -122.17(11)
Ru1 C18 C17 C16 51.57(10)
Ru1 C17 C16 C15 49.74(10)
N3 N2 N1 C5 0.69(13)
N3 N2 N1 C12 174.20(10)
N3 C4 C5 N1 0.86(13)
N2 N3 C4 C6 -179.02(10)
N2 N3 C4 C5 -0.49(13)
N2 N1 C5 C4 -0.98(13)
N2 N1 C12 C13 -76.12(13)
N1 C12 C13 O1 170.29(10)
N1 C12 C13 O2 -10.12(18)
C7 C8 C9 C10 0.33(19)
C7 C6 C4 N3 1.81(15)
C7 C6 C4 C5 -176.06(14)
C8 C7 C6 C11 2.44(17)
C8 C7 C6 C4 -177.13(10)
C8 C9 C10 C11 1.62(19)
C9 C10 C11 C6 -1.47(18)
C10 C11 C6 C7 -0.61(18)
C10 C11 C6 C4 178.91(11)
C11 C6 C4 N3 -177.75(11)
C11 C6 C4 C5 4.4(2)
C6 C7 C8 C9 -2.28(18)
C6 C4 C5 N1 178.84(14)
C4 N3 N2 N1 -0.10(13)
C5 N1 C12 C13 96.26(14)
C12 N1 C5 C4 -173.77(11)
C14 O1 C13 O2 -4.3(2)
C14 O1 C13 C12 175.30(12)
C15 C20 C19 Ru1 -55.25(10)
C15 C20 C19 C18 -1.38(18)
C20 C15 C16 Ru1 56.02(10)
C20 C15 C16 C17 4.15(17)
C20 C15 C21 C22 -29.95(17)
C20 C15 C21 C23 94.71(14)
C20 C19 C18 Ru1 -52.49(10)
C20 C19 C18 C17 4.99(17)
C20 C19 C18 C24 -174.66(11)
C19 C18 C17 Ru1 -55.61(10)
C19 C18 C17 C16 -4.05(17)
C18 C17 C16 Ru1 -50.31(10)
C18 C17 C16 C15 -0.56(18)
C16 C15 C20 Ru1 -58.37(10)
C16 C15 C20 C19 -3.18(17)
C16 C15 C21 C22 152.29(12)
C16 C15 C21 C23 -83.06(14)
C21 C15 C20 Ru1 123.86(11)
C21 C15 C20 C19 179.05(11)
C21 C15 C16 Ru1 -126.11(11)
C21 C15 C16 C17 -177.98(11)
C24 C18 C17 Ru1 124.04(11)
C24 C18 C17 C16 175.61(11)
